data_7211787
loop_
_publ_author_name
'Li, Hao'
'Wang, Guojian'
'Zhang, Lizhen'
'Huang, Yisheng'
'Wang, Guofu'

_publ_section_title
;
 Growth and structure of Nd3+-doped Li3Ba2Y3(WO4)8 crystal with a disorder
 structure
;
_journal_issue 4
_journal_name_full CrystEngComm
_journal_page_first 1307
_journal_paper_doi 10.1039/b914641e
_journal_volume 12
_journal_year 2010
_chemical_formula_moiety 'Li O32 W8 Y3, 2(Ba), 2(Li)'
_chemical_formula_sum 'Ba2 Li3 O32 W8 Y3'
_chemical_formula_weight 2544.93
_chemical_name_systematic
;
?
;
_space_group_IT_number 15
_symmetry_cell_setting monoclinic
_symmetry_space_group_name_Hall '-C 2yc'
_symmetry_space_group_name_H-M 'C 1 2/c 1'
_atom_sites_solution_hydrogens none
_atom_sites_solution_primary direct
_atom_sites_solution_secondary difmap
_audit_creation_method SHELXL-97
_cell_angle_alpha 90.00
_cell_angle_beta 92.237(13)
_cell_angle_gamma 90.00
_cell_formula_units_Z 2
_cell_length_a 5.181(2)
_cell_length_b 12.677(7)
_cell_length_c 19.161(10)
_cell_measurement_reflns_used 1702
_cell_measurement_temperature 293(2)
_cell_measurement_theta_max 27.4835
_cell_measurement_theta_min 3.1929
_cell_volume 1257.5(11)
_computing_structure_refinement 'SHELXL-97 (Sheldrick, 1997)'
_computing_structure_solution 'SHELXS-97 (Sheldrick, 1990)'
_diffrn_ambient_temperature 293(2)
_diffrn_measured_fraction_theta_full 0.995
_diffrn_measured_fraction_theta_max 0.995
_diffrn_measurement_device_type 'Mercury2 (2x2 bin mode)'
_diffrn_measurement_method CCD_Profile_fitting
_diffrn_radiation_monochromator graphite
_diffrn_radiation_source 'fine-focus sealed tube'
_diffrn_radiation_type MoK\a
_diffrn_radiation_wavelength 0.71073
_diffrn_reflns_av_R_equivalents 0.1660
_diffrn_reflns_av_sigmaI/netI 0.1107
_diffrn_reflns_limit_h_max 6
_diffrn_reflns_limit_h_min -6
_diffrn_reflns_limit_k_max 16
_diffrn_reflns_limit_k_min -16
_diffrn_reflns_limit_l_max 24
_diffrn_reflns_limit_l_min -24
_diffrn_reflns_number 5255
_diffrn_reflns_theta_full 27.48
_diffrn_reflns_theta_max 27.48
_diffrn_reflns_theta_min 3.21
_diffrn_standards_decay_% none
_diffrn_standards_interval_count none
_diffrn_standards_interval_time 0
_diffrn_standards_number none
_exptl_absorpt_coefficient_mu 46.449
_exptl_absorpt_correction_T_max 0.098
_exptl_absorpt_correction_T_min 0.049
_exptl_absorpt_correction_type multi-scan
_exptl_absorpt_process_details CrystalClear
_exptl_crystal_colour Colorless
_exptl_crystal_density_diffrn 6.722
_exptl_crystal_density_method 'not measured'
_exptl_crystal_description Prism
_exptl_crystal_F_000 2172
_exptl_crystal_size_max 0.1800
_exptl_crystal_size_mid 0.0600
_exptl_crystal_size_min 0.0500
_refine_diff_density_max 3.578
_refine_diff_density_min -4.514
_refine_diff_density_rms 0.874
_refine_ls_extinction_coef 0.0080(3)
_refine_ls_extinction_expression Fc^*^=kFc[1+0.001xFc^2^\l^3^/sin(2\q)]^-1/4^
_refine_ls_extinction_method SHELXL
_refine_ls_goodness_of_fit_ref 1.056
_refine_ls_hydrogen_treatment constr
_refine_ls_matrix_type full
_refine_ls_number_parameters 111
_refine_ls_number_reflns 1439
_refine_ls_number_restraints 12
_refine_ls_restrained_S_all 1.051
_refine_ls_R_factor_all 0.0523
_refine_ls_R_factor_gt 0.0462
_refine_ls_shift/su_max 0.001
_refine_ls_shift/su_mean 0.000
_refine_ls_structure_factor_coef Fsqd
_refine_ls_weighting_details 'calc w=1/[\s^2^(Fo^2^)+(0.0243P)^2^+0.0000P] where P=(Fo^2^+2Fc^2^)/3'
_refine_ls_weighting_scheme calc
_refine_ls_wR_factor_gt 0.0978
_refine_ls_wR_factor_ref 0.1010
_reflns_number_gt 1316
_reflns_number_total 1446
_reflns_threshold_expression >2sigma(I)
_cod_data_source_file b914641e.txt
_cod_data_source_block a
_cod_depositor_comments
;
The following automatic conversions were performed:

'_exptl_absorpt_correction_type' value 'Multi-scan' changed to
'multi-scan' according to
/home/saulius/struct/CIF-dictionaries/cif_core.dic dictionary named
'cif_core.dic' version 2.4.2 from 2011-04-26.

Automatic conversion script
Id: cif_fix_values 1891 2012-01-12 08:04:46Z andrius 
;
_cod_original_sg_symbol_H-M C2/c
_cod_database_code 7211787

loop_
_symmetry_equiv_pos_as_xyz
'x, y, z'
'-x, y, -z+1/2'
'x+1/2, y+1/2, z'
'-x+1/2, y+1/2, -z+1/2'
'-x, -y, -z'
'x, -y, z-1/2'
'-x+1/2, -y+1/2, -z'
'x+1/2, -y+1/2, z-1/2'

loop_
_atom_site_label
_atom_site_type_symbol
_atom_site_fract_x
_atom_site_fract_y
_atom_site_fract_z
_atom_site_U_iso_or_equiv
_atom_site_adp_type
_atom_site_occupancy
_atom_site_symmetry_multiplicity
_atom_site_calc_flag
_atom_site_refinement_flags
W1 W 0.48621(8) 0.43951(3) 0.40646(2) 0.0090(2) Uani 1 1 d .
W2 W 0.50138(8) 0.74376(3) 0.35103(2) 0.0090(2) Uani 1 1 d .
Ba3 Ba 1.0000 0.53277(7) 0.2500 0.0114(3) Uani 1 2 d S
Y4 Y 1.0031(2) 0.64688(10) 0.46818(7) 0.0083(3) Uani 0.75 1 d P
Li4 Li 1.0031(2) 0.64688(10) 0.46818(7) 0.0083(3) Uani 0.25 1 d P
Li5 Li 0.5000 0.322(3) 0.2500 0.024(7) Uani 1 2 d SU
O1 O 0.6329(16) 0.4149(7) 0.3263(4) 0.0149(16) Uani 1 1 d U
O2 O 0.2689(16) 0.5470(6) 0.3947(4) 0.0142(17) Uani 1 1 d .
O3 O 0.7519(17) 0.4826(7) 0.4639(4) 0.0176(18) Uani 1 1 d .
O4 O 0.3372(16) 0.3309(6) 0.4534(4) 0.0151(17) Uani 1 1 d .
O5 O 0.2708(15) 0.7048(6) 0.2857(4) 0.0137(17) Uani 1 1 d .
O6 O 0.7536(15) 0.6483(6) 0.3647(4) 0.0125(16) Uani 1 1 d .
O7 O 0.6528(16) 0.8590(6) 0.3232(4) 0.0155(17) Uani 1 1 d .
O8 O 0.3267(17) 0.7626(7) 0.4312(5) 0.0157(18) Uani 1 1 d .

loop_
_atom_site_aniso_label
_atom_site_aniso_U_11
_atom_site_aniso_U_22
_atom_site_aniso_U_33
_atom_site_aniso_U_23
_atom_site_aniso_U_13
_atom_site_aniso_U_12
W1 0.0058(3) 0.0105(3) 0.0108(3) 0.00123(15) 0.00247(19) 0.00007(15)
W2 0.0058(3) 0.0105(3) 0.0110(3) 0.00062(15) 0.00236(19) -0.00021(14)
Ba3 0.0094(5) 0.0091(5) 0.0158(5) 0.000 0.0012(4) 0.000
Y4 0.0058(7) 0.0091(7) 0.0100(7) -0.0003(5) 0.0016(5) -0.0002(5)
Li4 0.0058(7) 0.0091(7) 0.0100(7) -0.0003(5) 0.0016(5) -0.0002(5)
Li5 0.024(7) 0.024(7) 0.024(7) 0.000 0.0008(11) 0.000
O1 0.0148(18) 0.0149(18) 0.0150(18) -0.0007(10) 0.0012(10) -0.0005(10)
O2 0.015(4) 0.013(4) 0.015(4) -0.003(3) 0.004(3) 0.002(3)
O3 0.014(4) 0.020(5) 0.019(4) -0.002(4) 0.001(3) -0.003(3)
O4 0.013(4) 0.012(4) 0.021(4) 0.000(3) 0.004(3) -0.004(3)
O5 0.009(4) 0.007(4) 0.025(4) 0.002(3) -0.002(3) -0.003(3)
O6 0.013(4) 0.014(4) 0.010(3) 0.003(3) -0.001(3) 0.001(3)
O7 0.016(4) 0.015(4) 0.016(4) 0.000(3) -0.004(3) -0.002(3)
O8 0.011(4) 0.020(4) 0.017(4) -0.006(3) 0.007(3) 0.002(3)

loop_
_atom_type_symbol
_atom_type_description
_atom_type_scat_dispersion_real
_atom_type_scat_dispersion_imag
_atom_type_scat_source
O O 0.0106 0.0060 'International Tables Vol C Tables 4.2.6.8 and 6.1.1.4'
Y Y -2.7962 3.5667 'International Tables Vol C Tables 4.2.6.8 and 6.1.1.4'
Ba Ba -0.3244 2.2819 'International Tables Vol C Tables 4.2.6.8 and 6.1.1.4'
W W -0.8490 6.8722 'International Tables Vol C Tables 4.2.6.8 and 6.1.1.4'
Li Li -0.0003 0.0001 'International Tables Vol C Tables 4.2.6.8 and 6.1.1.4'

loop_
_geom_angle_atom_site_label_1
_geom_angle_atom_site_label_2
_geom_angle_atom_site_label_3
_geom_angle
_geom_angle_site_symmetry_1
_geom_angle_site_symmetry_3
O1 W1 O2 108.5(4) . .
O1 W1 O3 103.8(4) . .
O2 W1 O3 108.0(4) . .
O1 W1 O4 119.9(4) . .
O2 W1 O4 111.2(4) . .
O3 W1 O4 104.6(4) . .
O1 W1 O7 71.7(3) . 3_445
O2 W1 O7 79.3(3) . 3_445
O3 W1 O7 172.5(3) . 3_445
O4 W1 O7 73.5(3) . 3_445
O1 W1 Li5 28.3(4) . .
O2 W1 Li5 105.3(5) . .
O3 W1 Li5 129.4(3) . .
O4 W1 Li5 97.4(5) . .
O7 W1 Li5 44.9(2) 3_445 .
O1 W1 Ba3 71.4(3) . 1_455
O2 W1 Ba3 45.9(3) . 1_455
O3 W1 Ba3 143.5(3) . 1_455
O4 W1 Ba3 108.9(3) . 1_455
O7 W1 Ba3 41.64(19) 3_445 1_455
Li5 W1 Ba3 59.9(3) . 1_455
O7 W2 O5 108.4(4) . .
O7 W2 O6 106.0(4) . .
O5 W2 O6 112.6(4) . .
O7 W2 O8 112.9(4) . .
O5 W2 O8 106.8(4) . .
O6 W2 O8 110.3(4) . .
O7 W2 Li5 85.6(5) . 3_455
O5 W2 Li5 35.0(6) . 3_455
O6 W2 Li5 146.5(5) . 3_455
O8 W2 Li5 92.8(3) . 3_455
O7 W2 Y4 98.9(3) . .
O5 W2 Y4 143.3(3) . .
O6 W2 Y4 33.9(2) . .
O8 W2 Y4 83.7(3) . .
Li5 W2 Y4 175.1(3) 3_455 .
O5 Ba3 O5 70.4(3) 1_655 2_655
O5 Ba3 O7 159.4(3) 1_655 4_645
O5 Ba3 O7 113.0(2) 2_655 4_645
O5 Ba3 O7 113.0(2) 1_655 3_545
O5 Ba3 O7 159.4(3) 2_655 3_545
O7 Ba3 O7 71.4(3) 4_645 3_545
O5 Ba3 O1 130.4(3) 1_655 .
O5 Ba3 O1 101.8(2) 2_655 .
O7 Ba3 O1 69.8(2) 4_645 .
O7 Ba3 O1 59.9(3) 3_545 .
O5 Ba3 O1 101.8(2) 1_655 2_755
O5 Ba3 O1 130.4(3) 2_655 2_755
O7 Ba3 O1 59.9(2) 4_645 2_755
O7 Ba3 O1 69.8(2) 3_545 2_755
O1 Ba3 O1 117.1(3) . 2_755
O5 Ba3 O6 69.1(2) 1_655 .
O5 Ba3 O6 63.2(2) 2_655 .
O7 Ba3 O6 131.1(2) 4_645 .
O7 Ba3 O6 98.2(2) 3_545 .
O1 Ba3 O6 64.3(2) . .
O1 Ba3 O6 161.4(2) 2_755 .
O5 Ba3 O6 63.2(2) 1_655 2_755
O5 Ba3 O6 69.1(2) 2_655 2_755
O7 Ba3 O6 98.2(2) 4_645 2_755
O7 Ba3 O6 131.1(2) 3_545 2_755
O1 Ba3 O6 161.4(2) . 2_755
O1 Ba3 O6 64.3(2) 2_755 2_755
O6 Ba3 O6 120.9(3) . 2_755
O5 Ba3 O2 60.2(2) 1_655 1_655
O5 Ba3 O2 113.6(2) 2_655 1_655
O7 Ba3 O2 129.0(2) 4_645 1_655
O7 Ba3 O2 57.7(2) 3_545 1_655
O1 Ba3 O2 81.7(2) . 1_655
O1 Ba3 O2 101.8(2) 2_755 1_655
O6 Ba3 O2 59.6(2) . 1_655
O6 Ba3 O2 116.6(2) 2_755 1_655
O5 Ba3 O2 113.6(2) 1_655 2_655
O5 Ba3 O2 60.2(2) 2_655 2_655
O7 Ba3 O2 57.7(2) 4_645 2_655
O7 Ba3 O2 129.0(2) 3_545 2_655
O1 Ba3 O2 101.8(2) . 2_655
O1 Ba3 O2 81.7(2) 2_755 2_655
O6 Ba3 O2 116.6(2) . 2_655
O6 Ba3 O2 59.6(2) 2_755 2_655
O2 Ba3 O2 173.3(3) 1_655 2_655
O5 Ba3 Li5 35.18(17) 1_655 3
O5 Ba3 Li5 35.18(17) 2_655 3
O7 Ba3 Li5 144.29(16) 4_645 3
O7 Ba3 Li5 144.29(17) 3_545 3
O1 Ba3 Li5 121.44(17) . 3
O1 Ba3 Li5 121.44(17) 2_755 3
O6 Ba3 Li5 60.45(15) . 3
O6 Ba3 Li5 60.45(15) 2_755 3
O2 Ba3 Li5 86.63(15) 1_655 3
O2 Ba3 Li5 86.63(15) 2_655 3
O5 Ba3 Li5 161.1(3) 1_655 .
O5 Ba3 Li5 103.2(4) 2_655 .
O7 Ba3 Li5 39.5(3) 4_645 .
O7 Ba3 Li5 66.8(3) 3_545 .
O1 Ba3 Li5 31.73(19) . .
O1 Ba3 Li5 95.8(4) 2_755 .
O6 Ba3 Li5 92.0(3) . .
O6 Ba3 Li5 132.31(14) 2_755 .
O2 Ba3 Li5 109.54(19) 1_655 .
O2 Ba3 Li5 75.5(2) 2_655 .
Li5 Ba3 Li5 135.9(4) 3 .
O6 Y4 O8 96.7(3) . 1_655
O6 Y4 O2 79.3(3) . 1_655
O8 Y4 O2 73.6(3) 1_655 1_655
O6 Y4 O4 97.8(3) . 5_666
O8 Y4 O4 132.1(3) 1_655 5_666
O2 Y4 O4 154.1(3) 1_655 5_666
O6 Y4 O8 149.6(3) . 7_666
O8 Y4 O8 72.5(3) 1_655 7_666
O2 Y4 O8 122.1(3) 1_655 7_666
O4 Y4 O8 72.1(3) 5_666 7_666
O6 Y4 O3 136.5(3) . 5_766
O8 Y4 O3 102.7(3) 1_655 5_766
O2 Y4 O3 69.7(3) 1_655 5_766
O4 Y4 O3 97.3(3) 5_666 5_766
O8 Y4 O3 73.9(3) 7_666 5_766
O6 Y4 O3 72.6(3) . .
O8 Y4 O3 154.2(3) 1_655 .
O2 Y4 O3 81.2(3) 1_655 .
O4 Y4 O3 73.5(3) 5_666 .
O8 Y4 O3 127.9(3) 7_666 .
O3 Y4 O3 73.1(3) 5_766 .
O6 Y4 O4 73.7(3) . 3
O8 Y4 O4 68.3(3) 1_655 3
O2 Y4 O4 129.5(3) 1_655 3
O4 Y4 O4 72.6(3) 5_666 3
O8 Y4 O4 75.9(3) 7_666 3
O3 Y4 O4 149.8(3) 5_766 3
O3 Y4 O4 127.5(3) . 3
O6 Y4 W2 25.5(2) . .
O8 Y4 W2 96.0(2) 1_655 .
O2 Y4 W2 103.6(2) 1_655 .
O4 Y4 W2 79.5(2) 5_666 .
O8 Y4 W2 125.3(2) 7_666 .
O3 Y4 W2 157.0(2) 5_766 .
O3 Y4 W2 84.2(2) . .
O4 Y4 W2 51.05(19) 3 .
O6 Y4 Y4 127.5(2) . 7_766
O8 Y4 Y4 36.5(2) 1_655 7_766
O2 Y4 Y4 99.1(2) 1_655 7_766
O4 Y4 Y4 102.8(2) 5_666 7_766
O8 Y4 Y4 36.0(2) 7_666 7_766
O3 Y4 Y4 87.8(2) 5_766 7_766
O3 Y4 Y4 159.7(2) . 7_766
O4 Y4 Y4 67.70(19) 3 7_766
W2 Y4 Y4 115.16(6) . 7_766
O6 Y4 Y4 105.2(2) . 5_766
O8 Y4 Y4 134.4(2) 1_655 5_766
O2 Y4 Y4 71.9(2) 1_655 5_766
O4 Y4 Y4 84.3(2) 5_666 5_766
O8 Y4 Y4 102.3(2) 7_666 5_766
O3 Y4 Y4 36.8(2) 5_766 5_766
O3 Y4 Y4 36.3(2) . 5_766
O4 Y4 Y4 156.3(2) 3 5_766
W2 Y4 Y4 120.38(5) . 5_766
Y4 Y4 Y4 124.34(7) 7_766 5_766
O6 Y4 Y4 84.5(2) . 7_666
O8 Y4 Y4 99.8(2) 1_655 7_666
O2 Y4 Y4 161.5(2) 1_655 7_666
O4 Y4 Y4 37.3(2) 5_666 7_666
O8 Y4 Y4 70.1(2) 7_666 7_666
O3 Y4 Y4 128.7(2) 5_766 7_666
O3 Y4 Y4 102.4(2) . 7_666
O4 Y4 Y4 35.24(19) 3 7_666
W2 Y4 Y4 59.34(4) . 7_666
Y4 Y4 Y4 83.83(6) 7_766 7_666
Y4 Y4 Y4 121.45(7) 5_766 7_666
O1 Li5 O1 106.9(16) . 2_655
O1 Li5 O5 148.8(5) . 4_545
O1 Li5 O5 88.4(4) 2_655 4_545
O1 Li5 O5 88.4(4) . 3_545
O1 Li5 O5 148.8(5) 2_655 3_545
O5 Li5 O5 92.0(14) 4_545 3_545
O1 Li5 O7 93.9(8) . 4_645
O1 Li5 O7 72.2(6) 2_655 4_645
O5 Li5 O7 116.9(7) 4_545 4_645
O5 Li5 O7 79.9(4) 3_545 4_645
O1 Li5 O7 72.2(6) . 3_445
O1 Li5 O7 93.9(8) 2_655 3_445
O5 Li5 O7 79.9(4) 4_545 3_445
O5 Li5 O7 116.9(7) 3_545 3_445
O7 Li5 O7 157.0(16) 4_645 3_445
O1 Li5 W2 147.9(8) . 4_545
O1 Li5 W2 60.5(3) 2_655 4_545
O5 Li5 W2 28.3(2) 4_545 4_545
O5 Li5 W2 117.9(12) 3_545 4_545
O7 Li5 W2 107.9(2) 4_645 4_545
O7 Li5 W2 79.1(2) 3_445 4_545
O1 Li5 W2 60.5(3) . 3_545
O1 Li5 W2 147.9(8) 2_655 3_545
O5 Li5 W2 117.9(12) 4_545 3_545
O5 Li5 W2 28.3(2) 3_545 3_545
O7 Li5 W2 79.1(2) 4_645 3_545
O7 Li5 W2 107.9(2) 3_445 3_545
W2 Li5 W2 145.4(11) 4_545 3_545
O1 Li5 W1 25.0(3) . .
O1 Li5 W1 112.1(12) 2_655 .
O5 Li5 W1 124.0(3) 4_545 .
O5 Li5 W1 93.4(2) 3_545 .
O7 Li5 W1 118.9(8) 4_645 .
O7 Li5 W1 48.6(3) 3_445 .
W2 Li5 W1 127.52(17) 4_545 .
W2 Li5 W1 69.85(7) 3_545 .
O1 Li5 W1 112.1(12) . 2_655
O1 Li5 W1 25.0(3) 2_655 2_655
O5 Li5 W1 93.4(2) 4_545 2_655
O5 Li5 W1 124.0(3) 3_545 2_655
O7 Li5 W1 48.6(3) 4_645 2_655
O7 Li5 W1 118.9(8) 3_445 2_655
W2 Li5 W1 69.85(7) 4_545 2_655
W2 Li5 W1 127.52(17) 3_545 2_655
W1 Li5 W1 127.1(10) . 2_655
O1 Li5 Ba3 126.6(8) . 3_445
O1 Li5 Ba3 126.6(8) 2_655 3_445
O5 Li5 Ba3 46.0(7) 4_545 3_445
O5 Li5 Ba3 46.0(7) 3_545 3_445
O7 Li5 Ba3 101.5(8) 4_645 3_445
O7 Li5 Ba3 101.5(8) 3_445 3_445
W2 Li5 Ba3 72.7(5) 4_545 3_445
W2 Li5 Ba3 72.7(5) 3_545 3_445
W1 Li5 Ba3 116.4(5) . 3_445
W1 Li5 Ba3 116.4(5) 2_655 3_445
O1 Li5 Ba3 49.5(6) . .
O1 Li5 Ba3 78.1(9) 2_655 .
O5 Li5 Ba3 161.3(3) 4_545 .
O5 Li5 Ba3 92.9(3) 3_545 .
O7 Li5 Ba3 46.6(5) 4_645 .
O7 Li5 Ba3 113.6(10) 3_445 .
W2 Li5 Ba3 137.8(6) 4_545 .
W2 Li5 Ba3 71.7(2) 3_545 .
W1 Li5 Ba3 73.7(5) . .
W1 Li5 Ba3 69.0(4) 2_655 .
Ba3 Li5 Ba3 135.9(4) 3_445 .
W1 O1 Li5 126.7(5) . .
W1 O1 Ba3 131.9(4) . .
Li5 O1 Ba3 98.8(5) . .
W1 O2 Li4 135.5(4) . 1_455
W1 O2 Y4 135.5(4) . 1_455
Li4 O2 Y4 0.00(7) 1_455 1_455
W1 O2 Ba3 109.5(3) . 1_455
Li4 O2 Ba3 108.3(3) 1_455 1_455
Y4 O2 Ba3 108.3(3) 1_455 1_455
W1 O3 Li4 119.4(4) . 5_766
W1 O3 Y4 119.4(4) . 5_766
Li4 O3 Y4 0.00(7) 5_766 5_766
W1 O3 Y4 131.7(4) . .
Li4 O3 Y4 106.9(3) 5_766 .
Y4 O3 Y4 106.9(3) 5_766 .
W1 O4 Li4 124.0(4) . 5_666
W1 O4 Y4 124.0(4) . 5_666
Li4 O4 Y4 0.00(4) 5_666 5_666
W1 O4 Y4 127.4(4) . 3_445
Li4 O4 Y4 107.4(3) 5_666 3_445
Y4 O4 Y4 107.4(3) 5_666 3_445
W1 O4 Li4 127.4(4) . 3_445
Li4 O4 Li4 107.4(3) 5_666 3_445
Y4 O4 Li4 107.4(3) 5_666 3_445
Y4 O4 Li4 0.00(6) 3_445 3_445
W2 O5 Li5 116.7(7) . 3_455
W2 O5 Ba3 138.1(4) . 1_455
Li5 O5 Ba3 98.8(7) 3_455 1_455
W2 O6 Y4 120.5(4) . .
W2 O6 Ba3 123.8(3) . .
Y4 O6 Ba3 112.7(3) . .
W2 O7 Li5 111.9(9) . 3
W2 O7 W1 116.7(4) . 3
Li5 O7 W1 86.4(4) 3 3
W2 O7 Ba3 135.2(4) . 3_455
Li5 O7 Ba3 93.9(7) 3 3_455
W1 O7 Ba3 100.2(3) 3 3_455
W2 O8 Li4 123.5(4) . 1_455
W2 O8 Y4 123.5(4) . 1_455
Li4 O8 Y4 0.00(4) 1_455 1_455
W2 O8 Li4 124.3(4) . 7_666
Li4 O8 Li4 107.5(3) 1_455 7_666
Y4 O8 Li4 107.5(3) 1_455 7_666
W2 O8 Y4 124.3(4) . 7_666
Li4 O8 Y4 107.5(3) 1_455 7_666
Y4 O8 Y4 107.5(3) 1_455 7_666
Li4 O8 Y4 0.00(4) 7_666 7_666

loop_
_geom_bond_atom_site_label_1
_geom_bond_atom_site_label_2
_geom_bond_distance
_geom_bond_site_symmetry_2
W1 O1 1.768(9) .
W1 O2 1.776(8) .
W1 O3 1.813(8) .
W1 O4 1.831(8) .
W1 O7 2.521(8) 3_445
W1 Li5 3.352(15) .
W1 Ba3 4.0175(15) 1_455
W2 O7 1.752(8) .
W2 O5 1.767(8) .
W2 O6 1.793(8) .
W2 O8 1.829(9) .
W2 Li5 3.329(10) 3_455
W2 Y4 3.5846(17) .
Ba3 O5 2.667(8) 1_655
Ba3 O5 2.667(8) 2_655
Ba3 O7 2.712(8) 4_645
Ba3 O7 2.712(8) 3_545
Ba3 O1 2.864(9) .
Ba3 O1 2.864(9) 2_755
Ba3 O6 2.971(8) .
Ba3 O6 2.971(8) 2_755
Ba3 O2 3.059(8) 1_655
Ba3 O2 3.059(8) 2_655
Ba3 Li5 3.66(3) 3
Ba3 Li5 3.72(2) .
Y4 O6 2.324(7) .
Y4 O8 2.358(9) 1_655
Y4 O2 2.373(8) 1_655
Y4 O4 2.377(8) 5_666
Y4 O8 2.383(9) 7_666
Y4 O3 2.423(9) 5_766
Y4 O3 2.455(9) .
Y4 O4 2.499(9) 3
Y4 Y4 3.824(3) 7_766
Y4 Y4 3.919(3) 5_766
Y4 Y4 3.931(3) 7_666
Li5 O1 1.98(2) .
Li5 O1 1.98(2) 2_655
Li5 O5 2.14(2) 4_545
Li5 O5 2.14(2) 3_545
Li5 O7 2.371(11) 4_645
Li5 O7 2.371(11) 3_445
Li5 W2 3.329(10) 4_545
Li5 W2 3.329(10) 3_545
Li5 W1 3.352(15) 2_655
Li5 Ba3 3.66(3) 3_445
O2 Li4 2.373(8) 1_455
O2 Y4 2.373(8) 1_455
O2 Ba3 3.059(8) 1_455
O3 Li4 2.423(9) 5_766
O3 Y4 2.423(9) 5_766
O4 Li4 2.377(8) 5_666
O4 Y4 2.377(8) 5_666
O4 Y4 2.499(9) 3_445
O4 Li4 2.499(9) 3_445
O5 Li5 2.14(2) 3_455
O5 Ba3 2.667(8) 1_455
O7 Li5 2.371(11) 3
O7 W1 2.521(8) 3
O7 Ba3 2.712(8) 3_455
O8 Li4 2.358(9) 1_455
O8 Y4 2.358(9) 1_455
O8 Li4 2.383(9) 7_666
O8 Y4 2.383(9) 7_666
